data_4127789
loop_
_publ_author_name
'do Nascimento Neto, Jos\'e Ant\^onio'
'Valdo, Ana Karoline Silva Mendanha'
'da Silva, Cameron Capeletti'
'Guimar\~aes, Freddy Fernandes'
'Queiroz J\'unior, Luiz Henrique Keng'
'Maia, Lauro June Queiroz'
'de Santana, Ricardo Costa'
'Martins, Felipe Terra'

_publ_section_title
;
 A Blue-Light-Emitting Cadmium Coordination Polymer with 75.4%
 Photoluminescence Quantum Yield.
;
_journal_issue 8
_journal_name_full 'Journal of the American Chemical Society'
_journal_page_first 3400
_journal_page_last 3403
_journal_paper_doi 10.1021/jacs.8b13561
_journal_volume 141
_journal_year 2019
_chemical_formula_moiety 'C8 H13 Cd N3 O5'
_chemical_formula_sum 'C8 H13 Cd N3 O5'
_chemical_formula_weight 343.62
_space_group_crystal_system monoclinic
_space_group_IT_number 14
_space_group_name_Hall '-P 2ybc'
_space_group_name_H-M_alt 'P 1 21/c 1'
_symmetry_space_group_name_Hall '-P 2ybc'
_symmetry_space_group_name_H-M 'P 1 21/c 1'
_atom_sites_solution_hydrogens mixed
_audit_creation_method SHELXL-2018/3
_cell_angle_alpha 90
_cell_angle_beta 117.515(2)
_cell_angle_gamma 90
_cell_formula_units_Z 4
_cell_length_a 7.5660(4)
_cell_length_b 21.7993(11)
_cell_length_c 8.4539(4)
_cell_measurement_reflns_used 6047
_cell_measurement_temperature 293(2)
_cell_measurement_theta_max 25.38
_cell_measurement_theta_min 2.87
_cell_volume 1236.62(11)
_computing_structure_refinement 'SHELXL-2018/3 (Sheldrick, 2018)'
_diffrn_ambient_temperature 293(2)
_diffrn_measured_fraction_theta_full 0.978
_diffrn_measured_fraction_theta_max 0.961
_diffrn_measurement_device_type 'Bruker APEX-II CCD'
_diffrn_measurement_method '\f and \w scans'
_diffrn_radiation_type MoK\a
_diffrn_radiation_wavelength 0.71073
_diffrn_reflns_av_R_equivalents 0.0240
_diffrn_reflns_av_unetI/netI 0.0255
_diffrn_reflns_Laue_measured_fraction_full 0.978
_diffrn_reflns_Laue_measured_fraction_max 0.961
_diffrn_reflns_limit_h_max 9
_diffrn_reflns_limit_h_min -8
_diffrn_reflns_limit_k_max 15
_diffrn_reflns_limit_k_min -26
_diffrn_reflns_limit_l_max 9
_diffrn_reflns_limit_l_min -7
_diffrn_reflns_number 6047
_diffrn_reflns_point_group_measured_fraction_full 0.978
_diffrn_reflns_point_group_measured_fraction_max 0.961
_diffrn_reflns_theta_full 25.000
_diffrn_reflns_theta_max 25.378
_diffrn_reflns_theta_min 2.873
_exptl_absorpt_coefficient_mu 1.779
_exptl_absorpt_correction_T_max 0.7452
_exptl_absorpt_correction_T_min 0.6030
_exptl_absorpt_correction_type multi-scan
_exptl_absorpt_process_details 'Blessing, R. H. (1995) Acta Cryst., A51, 33-38'
_exptl_crystal_colour colorless
_exptl_crystal_density_diffrn 1.846
_exptl_crystal_description needle
_exptl_crystal_F_000 680
_exptl_crystal_size_max 0.28
_exptl_crystal_size_mid 0.14
_exptl_crystal_size_min 0.06
_refine_diff_density_max 1.660
_refine_diff_density_min -0.450
_refine_diff_density_rms 0.105
_refine_ls_extinction_method none
_refine_ls_goodness_of_fit_ref 1.115
_refine_ls_hydrogen_treatment constr
_refine_ls_matrix_type full
_refine_ls_number_parameters 165
_refine_ls_number_reflns 2176
_refine_ls_number_restraints 1
_refine_ls_restrained_S_all 1.115
_refine_ls_R_factor_all 0.0301
_refine_ls_R_factor_gt 0.0264
_refine_ls_shift/su_max 0.001
_refine_ls_shift/su_mean 0.000
_refine_ls_structure_factor_coef Fsqd
_refine_ls_weighting_details 'w=1/[\s^2^(Fo^2^)+(0.0458P)^2^+0.0915P] where P=(Fo^2^+2Fc^2^)/3'
_refine_ls_weighting_scheme calc
_refine_ls_wR_factor_gt 0.0711
_refine_ls_wR_factor_ref 0.0740
_reflns_Friedel_coverage 0.000
_reflns_number_gt 1959
_reflns_number_total 2176
_reflns_threshold_expression 'I > 2\s(I)'
_cod_data_source_file ja8b13561_si_002.cif
_cod_data_source_block 1
_cod_database_code 4127789
_shelx_shelxl_version_number 2018/3
_shelx_space_group_comment
;
The symmetry employed for this shelxl refinement is uniquely defined
by the following loop, which should always be used as a source of
symmetry information in preference to the above space-group names.
They are only intended as comments.
;

loop_
_space_group_symop_operation_xyz
'x, y, z'
'-x, y+1/2, -z+1/2'
'-x, -y, -z'
'x, -y-1/2, z-1/2'

loop_
_atom_site_label
_atom_site_type_symbol
_atom_site_fract_x
_atom_site_fract_y
_atom_site_fract_z
_atom_site_U_iso_or_equiv
_atom_site_adp_type
_atom_site_occupancy
_atom_site_site_symmetry_order
_atom_site_calc_flag
_atom_site_refinement_flags_posn
_atom_site_refinement_flags_adp
_atom_site_refinement_flags_occupancy
_atom_site_disorder_assembly
_atom_site_disorder_group
Cd1 Cd 0.68218(3) 0.15547(2) 0.39154(3) 0.02510(12) Uani 1 1 d . . . . .
N2 N 0.3650(4) 0.15164(11) 0.3908(4) 0.0335(7) Uani 1 1 d . . . . .
O1 O 0.8161(3) 0.07378(12) 0.6181(3) 0.0431(6) Uani 1 1 d . . . . .
O2 O 0.8126(4) 0.16781(11) 0.7029(3) 0.0429(6) Uani 1 1 d . . . . .
N1 N 1.0045(4) 0.15116(11) 0.4032(4) 0.0322(6) Uani 1 1 d . . . . .
O3 O 0.5635(4) 0.16620(11) 0.0792(3) 0.0453(6) Uani 1 1 d . . . . .
O4 O 0.5538(4) 0.07445(11) 0.1764(3) 0.0493(6) Uani 1 1 d . . . . .
C5 C 1.0883(4) 0.09911(14) 0.3892(4) 0.0300(7) Uani 1 1 d . . . . .
H5 H 1.025153 0.061937 0.383143 0.036 Uiso 0.474(2) 1 calc R U P . .
O1W O 0.6806(4) 0.25975(12) 0.3880(3) 0.0539(8) Uani 1 1 d . . . . .
C6 C 0.2720(4) 0.09968(14) 0.3835(4) 0.0285(7) Uani 1 1 d . . . . .
H6 H 0.328350 0.062787 0.374437 0.034 Uiso 0.526(2) 1 calc R U P . .
C1 C 0.8538(4) 0.11230(16) 0.7385(4) 0.0350(7) Uani 1 1 d . . . . .
C3 C 0.5194(4) 0.11007(16) 0.0504(4) 0.0364(7) Uani 1 1 d . . . . .
C8 C 1.1021(5) 0.20323(15) 0.4117(6) 0.0497(10) Uani 1 1 d . . . . .
H8 H 1.047032 0.240310 0.421388 0.060 Uiso 1 1 calc R U . . .
C7 C 0.2792(5) 0.20368(16) 0.4067(6) 0.0534(11) Uani 1 1 d . . . . .
H7 H 0.342595 0.240940 0.414543 0.064 Uiso 1 1 calc R U . . .
C4 C 0.4228(6) 0.0864(2) -0.1382(5) 0.0621(11) Uani 1 1 d . . . . .
H4A H 0.406889 0.119438 -0.218663 0.093 Uiso 1 1 calc R U . . .
H4B H 0.505254 0.055115 -0.150066 0.093 Uiso 1 1 calc R U . . .
H4C H 0.294572 0.069432 -0.166045 0.093 Uiso 1 1 calc R U . . .
C2 C 0.9504(7) 0.0927(2) 0.9295(5) 0.0702(13) Uani 1 1 d . . . . .
H2B H 0.968670 0.127810 1.004150 0.105 Uiso 1 1 calc R U . . .
H2C H 0.867093 0.063297 0.947538 0.105 Uiso 1 1 calc R U . . .
H2A H 1.077532 0.074544 0.959406 0.105 Uiso 1 1 calc R U . . .
N3B N 0.9990(8) 0.0439(2) 0.3642(8) 0.0456(15) Uani 0.526(2) 1 d . . P A 2
H3B1 H 0.881974 0.041109 0.356511 0.055 Uiso 0.526(2) 1 d R U P A 2
H3B2 H 1.059090 0.011507 0.355883 0.055 Uiso 0.526(2) 1 d R U P A 2
N3A N 0.3450(9) 0.0443(2) 0.3757(9) 0.0478(17) Uani 0.474(2) 1 d . . P B 1
H3A1 H 0.458112 0.041523 0.375209 0.057 Uiso 0.474(2) 1 d R U P B 1
H3A2 H 0.278835 0.011727 0.371040 0.057 Uiso 0.474(2) 1 d R U P B 1
H11W H 0.644844 0.283109 0.438501 0.072 Uiso 1 1 d R U . . .
H21W H 0.716543 0.282109 0.323902 0.072 Uiso 1 1 d R U . . .

loop_
_atom_site_aniso_label
_atom_site_aniso_U_11
_atom_site_aniso_U_22
_atom_site_aniso_U_33
_atom_site_aniso_U_23
_atom_site_aniso_U_13
_atom_site_aniso_U_12
Cd1 0.02474(16) 0.02721(17) 0.02906(17) 0.00013(8) 0.01730(12) -0.00021(7)
N2 0.0291(14) 0.0343(16) 0.0440(17) 0.0016(11) 0.0229(13) 0.0022(10)
O1 0.0591(16) 0.0323(13) 0.0456(15) -0.0001(10) 0.0308(13) 0.0042(9)
O2 0.0583(16) 0.0360(13) 0.0388(14) -0.0036(11) 0.0261(12) 0.0041(11)
N1 0.0261(14) 0.0366(16) 0.0395(16) -0.0019(11) 0.0198(12) -0.0021(10)
O3 0.0617(16) 0.0394(14) 0.0356(14) 0.0017(11) 0.0232(12) -0.0033(11)
O4 0.0714(16) 0.0394(13) 0.0401(14) -0.0006(12) 0.0284(12) -0.0074(12)
C5 0.0274(15) 0.0320(16) 0.0312(16) 0.0024(13) 0.0140(12) -0.0022(12)
O1W 0.091(2) 0.0265(13) 0.081(2) 0.0018(11) 0.0706(19) -0.0001(10)
C6 0.0276(15) 0.0297(16) 0.0291(16) 0.0005(13) 0.0138(12) 0.0029(12)
C1 0.0353(17) 0.0420(19) 0.0340(17) 0.0039(15) 0.0214(14) 0.0074(14)
C3 0.0322(16) 0.045(2) 0.0327(17) 0.0003(16) 0.0154(14) 0.0011(14)
C8 0.0384(18) 0.0293(17) 0.093(3) -0.0095(18) 0.041(2) -0.0011(14)
C7 0.039(2) 0.0303(18) 0.104(3) -0.0047(19) 0.044(2) -0.0061(14)
C4 0.071(3) 0.076(3) 0.037(2) -0.012(2) 0.0234(19) -0.013(2)
C2 0.080(3) 0.086(3) 0.043(2) 0.024(2) 0.027(2) 0.027(3)
N3B 0.040(3) 0.024(3) 0.087(4) -0.002(3) 0.043(3) -0.005(2)
N3A 0.042(3) 0.029(3) 0.090(5) 0.004(3) 0.045(3) 0.001(2)

loop_
_atom_type_symbol
_atom_type_description
_atom_type_scat_dispersion_real
_atom_type_scat_dispersion_imag
_atom_type_scat_source
C C 0.0033 0.0016 'International Tables Vol C Tables 4.2.6.8 and 6.1.1.4'
H H 0.0000 0.0000 'International Tables Vol C Tables 4.2.6.8 and 6.1.1.4'
N N 0.0061 0.0033 'International Tables Vol C Tables 4.2.6.8 and 6.1.1.4'
O O 0.0106 0.0060 'International Tables Vol C Tables 4.2.6.8 and 6.1.1.4'
Cd Cd -0.8075 1.2024 'International Tables Vol C Tables 4.2.6.8 and 6.1.1.4'

loop_
_geom_angle_atom_site_label_1
_geom_angle_atom_site_label_2
_geom_angle_atom_site_label_3
_geom_angle
_geom_angle_site_symmetry_3
O1W Cd1 O2 84.12(8) .
O1W Cd1 O3 83.69(8) .
O2 Cd1 O3 167.60(9) .
O1W Cd1 O4 136.84(8) .
O2 Cd1 O4 138.12(8) .
O3 Cd1 O4 54.28(8) .
O1W Cd1 N1 92.22(8) .
O2 Cd1 N1 93.74(9) .
O3 Cd1 N1 84.52(10) .
O4 Cd1 N1 92.89(9) .
O1W Cd1 N2 92.04(8) .
O2 Cd1 N2 84.80(10) .
O3 Cd1 N2 97.85(10) .
O4 Cd1 N2 85.30(9) .
N1 Cd1 N2 175.33(9) .
O1W Cd1 O1 136.93(8) .
O2 Cd1 O1 53.55(8) .
O3 Cd1 O1 138.04(8) .
O4 Cd1 O1 86.23(9) .
N1 Cd1 O1 83.94(8) .
N2 Cd1 O1 91.63(8) .
O1W Cd1 C3 110.47(9) .
O2 Cd1 C3 165.05(10) .
O3 Cd1 C3 27.34(9) .
O4 Cd1 C3 26.95(9) .
N1 Cd1 C3 89.04(9) .
N2 Cd1 C3 91.27(9) .
O1 Cd1 C3 112.33(9) .
C6 N2 C7 117.2(3) .
C6 N2 Cd1 122.8(2) .
C7 N2 Cd1 120.0(2) .
C1 O1 Cd1 90.3(2) .
C1 O2 Cd1 95.0(2) .
C5 N1 C8 117.0(3) .
C5 N1 Cd1 123.2(2) .
C8 N1 Cd1 119.6(2) .
C3 O3 Cd1 92.83(19) .
C3 O4 Cd1 92.3(2) .
N1 C5 C6 120.8(3) 1_655
N2 C6 C5 121.2(3) 1_455
O1 C1 O2 121.2(3) .
O1 C1 C2 120.2(3) .
O2 C1 C2 118.6(3) .
O4 C3 O3 120.5(3) .
O4 C3 C4 120.0(3) .
O3 C3 C4 119.5(3) .
O4 C3 Cd1 60.71(17) .
O3 C3 Cd1 59.83(17) .
C4 C3 Cd1 177.8(3) .
N1 C8 C7 122.1(3) 1_655
N2 C7 C8 121.7(3) 1_455

loop_
_geom_bond_atom_site_label_1
_geom_bond_atom_site_label_2
_geom_bond_distance
_geom_bond_site_symmetry_2
Cd1 O1W 2.273(3) .
Cd1 O2 2.361(2) .
Cd1 O3 2.376(2) .
Cd1 O4 2.396(2) .
Cd1 N1 2.397(3) .
Cd1 N2 2.398(3) .
Cd1 O1 2.464(2) .
Cd1 C3 2.745(3) .
N2 C6 1.320(4) .
N2 C7 1.344(4) .
O1 C1 1.247(4) .
O2 C1 1.251(4) .
N1 C5 1.331(4) .
N1 C8 1.338(4) .
O3 C3 1.262(4) .
O4 C3 1.245(4) .
C5 C6 1.413(5) 1_655
C1 C2 1.494(4) .
C3 C4 1.505(4) .
C8 C7 1.360(5) 1_655

loop_
_geom_hbond_atom_site_label_D
_geom_hbond_atom_site_label_H
_geom_hbond_atom_site_label_A
_geom_hbond_distance_DH
_geom_hbond_distance_HA
_geom_hbond_distance_DA
_geom_hbond_angle_DHA
_geom_hbond_site_symmetry_A
_geom_hbond_publ_flag
N3B^b H3B1^b O4 0.86 2.35 3.061(6) 140.4 . yes
N3B^b H3B1^b O1 0.86 2.58 3.114(5) 121.1 . yes
N3A^a H3A1^a O4 0.86 2.23 2.868(6) 130.5 . yes
N3A^a H3A1^a O1 0.86 2.63 3.251(6) 130.2 . yes
N3B^b H3B2^b O1 0.86 2.05 2.893(6) 166.0 3_756 yes
N3A^a H3A2^a O1 0.86 2.01 2.860(6) 167.2 3_656 yes
O1W H11W O3 0.79 1.92 2.706(3) 174.3 4_566 yes
O1W H21W O2 0.86 1.86 2.718(3) 175.2 4_565 yes
